data_4306503
loop_
_publ_author_name
'Christian R. Kowol'
'Erwin Reisner'
'Ion Chiorescu'
'Vladimir B. Arion'
'Markus Galanski'
'Dirk V. Deubel'
'Bernhard K. Keppler'

_publ_section_title
;
An Electrochemical Study of Antineoplastic Gallium, Iron and Ruthenium
Complexes with Redox Noninnocent \a-N-Heterocyclic Chalcogensemicarbazones
;
_journal_name_full 'Inorganic Chemistry'
_journal_page_first 11032
_journal_page_last 11047
_journal_paper_doi 10.1021/ic8013249
_journal_volume 47
_journal_year 2008
_chemical_formula_sum 'C10 H16 N4 S'
_chemical_formula_weight 224.33
_chemical_name_systematic
; 
N,N-dimethyl-2-(1-pyridin-2-ylethyl)hydrazinecarbothioamide 
;
_space_group_IT_number 14
_symmetry_cell_setting monoclinic
_symmetry_space_group_name_Hall '-P 2ybc'
_symmetry_space_group_name_H-M 'P 1 21/c 1'
_atom_sites_solution_hydrogens geom
_atom_sites_solution_primary direct
_atom_sites_solution_secondary difmap
_audit_creation_method SHELXL-97
_cell_angle_alpha 90.00
_cell_angle_beta 97.289(2)
_cell_angle_gamma 90.00
_cell_formula_units_Z 4
_cell_length_a 5.4716(2)
_cell_length_b 18.9799(7)
_cell_length_c 11.8689(4)
_cell_measurement_reflns_used 699
_cell_measurement_temperature 296(2)
_cell_measurement_theta_max 20.67
_cell_measurement_theta_min 3.90
_cell_volume 1222.63(8)
_computing_structure_refinement 'SHELXL-97 (Sheldrick, 1997)'
_computing_structure_solution 'SHELXS-97 (Sheldrick, 1990)'
_diffrn_ambient_temperature 296(2)
_diffrn_measured_fraction_theta_full 0.999
_diffrn_measured_fraction_theta_max 0.999
_diffrn_radiation_monochromator graphite
_diffrn_radiation_source 'fine-focus sealed tube'
_diffrn_radiation_type MoK\a
_diffrn_radiation_wavelength 0.71073
_diffrn_reflns_av_R_equivalents 0.0451
_diffrn_reflns_av_sigmaI/netI 0.0216
_diffrn_reflns_limit_h_max 6
_diffrn_reflns_limit_h_min -6
_diffrn_reflns_limit_k_max 23
_diffrn_reflns_limit_k_min -23
_diffrn_reflns_limit_l_max 14
_diffrn_reflns_limit_l_min -14
_diffrn_reflns_number 32306
_diffrn_reflns_theta_full 26.62
_diffrn_reflns_theta_max 26.62
_diffrn_reflns_theta_min 2.76
_exptl_absorpt_coefficient_mu 0.241
_exptl_absorpt_correction_T_max 0.9535
_exptl_absorpt_correction_T_min 0.9313
_exptl_absorpt_correction_type multi-scan
_exptl_absorpt_process_details SADABS
_exptl_crystal_colour colorless
_exptl_crystal_density_diffrn 1.219
_exptl_crystal_density_method 'not measured'
_exptl_crystal_description block
_exptl_crystal_F_000 480
_exptl_crystal_size_max 0.30
_exptl_crystal_size_mid 0.20
_exptl_crystal_size_min 0.20
_refine_diff_density_max 0.286
_refine_diff_density_min -0.244
_refine_diff_density_rms 0.039
_refine_ls_extinction_method none
_refine_ls_goodness_of_fit_ref 1.015
_refine_ls_hydrogen_treatment mixed
_refine_ls_matrix_type full
_refine_ls_number_parameters 148
_refine_ls_number_reflns 2556
_refine_ls_number_restraints 0
_refine_ls_restrained_S_all 1.015
_refine_ls_R_factor_all 0.0678
_refine_ls_R_factor_gt 0.0436
_refine_ls_shift/su_max 0.000
_refine_ls_shift/su_mean 0.000
_refine_ls_structure_factor_coef Fsqd
_refine_ls_weighting_details 'calc w=1/[\s^2^(Fo^2^)+(0.0659P)^2^+0.4734P] where P=(Fo^2^+2Fc^2^)/3'
_refine_ls_weighting_scheme calc
_refine_ls_wR_factor_gt 0.1186
_refine_ls_wR_factor_ref 0.1362
_reflns_number_gt 1828
_reflns_number_total 2556
_reflns_threshold_expression >2sigma(I)
_cod_data_source_file ic8013249_si_002_3.cif
_cod_data_source_block chko223
_cod_database_code 4306503

loop_
_symmetry_equiv_pos_as_xyz
'x, y, z'
'-x, y+1/2, -z+1/2'
'-x, -y, -z'
'x, -y-1/2, z-1/2'

loop_
_atom_site_label
_atom_site_type_symbol
_atom_site_fract_x
_atom_site_fract_y
_atom_site_fract_z
_atom_site_U_iso_or_equiv
_atom_site_adp_type
_atom_site_occupancy
_atom_site_symmetry_multiplicity
_atom_site_calc_flag
_atom_site_refinement_flags
_atom_site_disorder_assembly
_atom_site_disorder_group
S1 S 0.13970(14) 0.72569(3) 0.85727(6) 0.0705(3) Uani 1 1 d . . .
N1 N 0.5711(3) 0.48749(9) 0.75099(15) 0.0465(4) Uani 1 1 d . . .
N2 N 0.0561(3) 0.60696(10) 0.69653(15) 0.0439(4) Uani 1 1 d . . .
H20 H 0.045(4) 0.6521(13) 0.679(2) 0.058(7) Uiso 1 1 d . . .
N3 N -0.0260(3) 0.59729(9) 0.80404(14) 0.0418(4) Uani 1 1 d . . .
H30 H -0.139(4) 0.5675(12) 0.7991(17) 0.042(6) Uiso 1 1 d . . .
N4 N -0.1279(4) 0.64153(10) 0.97225(16) 0.0576(5) Uani 1 1 d . . .
C1 C 0.6130(4) 0.41789(12) 0.7501(2) 0.0602(6) Uani 1 1 d . . .
H1 H 0.7641 0.4014 0.7847 0.072 Uiso 1 1 calc R . .
C2 C 0.4451(5) 0.36947(12) 0.7009(2) 0.0656(7) Uani 1 1 d . . .
H2 H 0.4821 0.3216 0.7022 0.079 Uiso 1 1 calc R . .
C3 C 0.2245(5) 0.39323(13) 0.6504(2) 0.0634(7) Uani 1 1 d . . .
H3 H 0.1072 0.3618 0.6164 0.076 Uiso 1 1 calc R . .
C4 C 0.1757(4) 0.46423(12) 0.64976(19) 0.0516(5) Uani 1 1 d . . .
H4 H 0.0251 0.4813 0.6155 0.062 Uiso 1 1 calc R . .
C5 C 0.3533(3) 0.51019(10) 0.70079(15) 0.0376(4) Uani 1 1 d . . .
C6 C 0.3179(3) 0.58871(10) 0.69853(18) 0.0402(4) Uani 1 1 d . . .
H6 H 0.413(4) 0.6069(10) 0.7616(17) 0.037(5) Uiso 1 1 d . . .
C7 C 0.4060(4) 0.61976(14) 0.5922(2) 0.0650(7) Uani 1 1 d . . .
H7A H 0.3835 0.6699 0.5918 0.098 Uiso 1 1 calc R . .
H7B H 0.3125 0.5998 0.5259 0.098 Uiso 1 1 calc R . .
H7C H 0.5775 0.6091 0.5919 0.098 Uiso 1 1 calc R . .
C8 C -0.0150(4) 0.65128(10) 0.87968(18) 0.0439(5) Uani 1 1 d . . .
C9 C -0.1476(7) 0.69937(17) 1.0525(3) 0.0912(10) Uani 1 1 d . . .
H9A H -0.2316 0.6831 1.1139 0.137 Uiso 1 1 calc R . .
H9B H -0.2385 0.7375 1.0142 0.137 Uiso 1 1 calc R . .
H9C H 0.0144 0.7154 1.0821 0.137 Uiso 1 1 calc R . .
C10 C -0.2574(5) 0.57780(14) 0.9957(2) 0.0700(7) Uani 1 1 d . . .
H10A H -0.3222 0.5827 1.0668 0.105 Uiso 1 1 calc R . .
H10B H -0.1457 0.5386 0.9999 0.105 Uiso 1 1 calc R . .
H10C H -0.3903 0.5698 0.9361 0.105 Uiso 1 1 calc R . .

loop_
_atom_site_aniso_label
_atom_site_aniso_U_11
_atom_site_aniso_U_22
_atom_site_aniso_U_33
_atom_site_aniso_U_23
_atom_site_aniso_U_13
_atom_site_aniso_U_12
S1 0.0855(5) 0.0376(3) 0.0923(5) -0.0039(3) 0.0263(4) -0.0116(3)
N1 0.0389(9) 0.0448(10) 0.0575(10) 0.0031(8) 0.0128(8) 0.0006(7)
N2 0.0366(9) 0.0474(10) 0.0487(10) 0.0078(8) 0.0089(7) 0.0025(7)
N3 0.0380(9) 0.0401(9) 0.0488(10) 0.0009(7) 0.0114(7) -0.0053(7)
N4 0.0726(13) 0.0505(11) 0.0527(11) -0.0032(9) 0.0192(10) -0.0026(9)
C1 0.0490(13) 0.0512(13) 0.0845(17) 0.0104(12) 0.0238(12) 0.0109(11)
C2 0.0802(18) 0.0386(12) 0.0865(18) -0.0058(12) 0.0440(15) 0.0021(12)
C3 0.0717(17) 0.0519(14) 0.0710(16) -0.0200(12) 0.0254(13) -0.0159(12)
C4 0.0477(12) 0.0534(13) 0.0541(13) -0.0085(10) 0.0082(9) -0.0083(10)
C5 0.0357(10) 0.0436(10) 0.0357(9) 0.0000(8) 0.0128(7) -0.0024(8)
C6 0.0325(10) 0.0428(11) 0.0452(11) 0.0028(9) 0.0049(8) -0.0026(8)
C7 0.0534(14) 0.0695(16) 0.0765(16) 0.0275(13) 0.0248(12) 0.0005(12)
C8 0.0417(11) 0.0378(10) 0.0524(12) 0.0023(9) 0.0065(9) 0.0043(8)
C9 0.138(3) 0.0727(19) 0.0693(18) -0.0179(15) 0.0372(18) 0.0023(19)
C10 0.0865(18) 0.0747(18) 0.0520(14) 0.0064(12) 0.0216(13) -0.0148(14)

loop_
_atom_type_symbol
_atom_type_description
_atom_type_scat_dispersion_real
_atom_type_scat_dispersion_imag
_atom_type_scat_source
C C 0.0033 0.0016 'International Tables Vol C Tables 4.2.6.8 and 6.1.1.4'
H H 0.0000 0.0000 'International Tables Vol C Tables 4.2.6.8 and 6.1.1.4'
N N 0.0061 0.0033 'International Tables Vol C Tables 4.2.6.8 and 6.1.1.4'
S S 0.1246 0.1234 'International Tables Vol C Tables 4.2.6.8 and 6.1.1.4'

loop_
_geom_angle_atom_site_label_1
_geom_angle_atom_site_label_2
_geom_angle_atom_site_label_3
_geom_angle
_geom_angle_site_symmetry_1
_geom_angle_site_symmetry_3
_geom_angle_publ_flag
C5 N1 C1 117.28(19) . . ?
N3 N2 C6 111.98(15) . . ?
N3 N2 H20 108.3(16) . . ?
C6 N2 H20 105.6(16) . . ?
C8 N3 N2 120.29(17) . . ?
C8 N3 H30 121.9(15) . . ?
N2 N3 H30 109.9(14) . . ?
C8 N4 C10 124.16(19) . . ?
C8 N4 C9 120.6(2) . . ?
C10 N4 C9 115.0(2) . . ?
N1 C1 C2 123.8(2) . . ?
N1 C1 H1 118.1 . . ?
C2 C1 H1 118.1 . . ?
C3 C2 C1 118.3(2) . . ?
C3 C2 H2 120.8 . . ?
C1 C2 H2 120.8 . . ?
C2 C3 C4 119.4(2) . . ?
C2 C3 H3 120.3 . . ?
C4 C3 H3 120.3 . . ?
C3 C4 C5 119.3(2) . . ?
C3 C4 H4 120.3 . . ?
C5 C4 H4 120.3 . . ?
N1 C5 C4 121.91(19) . . ?
N1 C5 C6 115.72(17) . . ?
C4 C5 C6 122.31(19) . . ?
N2 C6 C5 110.90(16) . . ?
N2 C6 C7 107.75(17) . . ?
C5 C6 C7 110.14(18) . . ?
N2 C6 H6 111.9(12) . . ?
C5 C6 H6 107.4(12) . . ?
C7 C6 H6 108.8(12) . . ?
C6 C7 H7A 109.5 . . ?
C6 C7 H7B 109.5 . . ?
H7A C7 H7B 109.5 . . ?
C6 C7 H7C 109.5 . . ?
H7A C7 H7C 109.5 . . ?
H7B C7 H7C 109.5 . . ?
N4 C8 N3 116.81(18) . . ?
N4 C8 S1 122.57(16) . . ?
N3 C8 S1 120.61(16) . . ?
N4 C9 H9A 109.5 . . ?
N4 C9 H9B 109.5 . . ?
H9A C9 H9B 109.5 . . ?
N4 C9 H9C 109.5 . . ?
H9A C9 H9C 109.5 . . ?
H9B C9 H9C 109.5 . . ?
N4 C10 H10A 109.5 . . ?
N4 C10 H10B 109.5 . . ?
H10A C10 H10B 109.5 . . ?
N4 C10 H10C 109.5 . . ?
H10A C10 H10C 109.5 . . ?
H10B C10 H10C 109.5 . . ?

loop_
_geom_bond_atom_site_label_1
_geom_bond_atom_site_label_2
_geom_bond_distance
_geom_bond_site_symmetry_2
_geom_bond_publ_flag
S1 C8 1.685(2) . ?
N1 C5 1.334(2) . ?
N1 C1 1.341(3) . ?
N2 N3 1.418(2) . ?
N2 C6 1.471(2) . ?
N2 H20 0.88(2) . ?
N3 C8 1.359(3) . ?
N3 H30 0.83(2) . ?
N4 C8 1.340(3) . ?
N4 C10 1.447(3) . ?
N4 C9 1.467(3) . ?
C1 C2 1.376(4) . ?
C1 H1 0.9300 . ?
C2 C3 1.355(4) . ?
C2 H2 0.9300 . ?
C3 C4 1.373(3) . ?
C3 H3 0.9300 . ?
C4 C5 1.387(3) . ?
C4 H4 0.9300 . ?
C5 C6 1.503(3) . ?
C6 C7 1.526(3) . ?
C6 H6 0.92(2) . ?
C7 H7A 0.9600 . ?
C7 H7B 0.9600 . ?
C7 H7C 0.9600 . ?
C9 H9A 0.9600 . ?
C9 H9B 0.9600 . ?
C9 H9C 0.9600 . ?
C10 H10A 0.9600 . ?
C10 H10B 0.9600 . ?
C10 H10C 0.9600 . ?

loop_
_geom_torsion_atom_site_label_1
_geom_torsion_atom_site_label_2
_geom_torsion_atom_site_label_3
_geom_torsion_atom_site_label_4
_geom_torsion
_geom_torsion_site_symmetry_1
_geom_torsion_site_symmetry_2
_geom_torsion_site_symmetry_3
_geom_torsion_site_symmetry_4
_geom_torsion_publ_flag
C6 N2 N3 C8 91.2(2) . . . . ?
C5 N1 C1 C2 -0.1(3) . . . . ?
N1 C1 C2 C3 0.0(4) . . . . ?
C1 C2 C3 C4 0.1(4) . . . . ?
C2 C3 C4 C5 0.1(3) . . . . ?
C1 N1 C5 C4 0.2(3) . . . . ?
C1 N1 C5 C6 -177.13(18) . . . . ?
C3 C4 C5 N1 -0.2(3) . . . . ?
C3 C4 C5 C6 176.96(19) . . . . ?
N3 N2 C6 C5 75.1(2) . . . . ?
N3 N2 C6 C7 -164.32(18) . . . . ?
N1 C5 C6 N2 -151.70(16) . . . . ?
C4 C5 C6 N2 31.0(3) . . . . ?
N1 C5 C6 C7 89.1(2) . . . . ?
C4 C5 C6 C7 -88.2(2) . . . . ?
C10 N4 C8 N3 0.3(3) . . . . ?
C9 N4 C8 N3 -173.7(2) . . . . ?
C10 N4 C8 S1 -178.48(19) . . . . ?
C9 N4 C8 S1 7.6(3) . . . . ?
N2 N3 C8 N4 170.62(17) . . . . ?
N2 N3 C8 S1 -10.6(3) . . . . ?

loop_
_cod_related_entry_id
_cod_related_entry_database
_cod_related_entry_code
1 ChemSpider 2300773
